data_7700693
loop_
_publ_author_name
'Cabeza, Javier A.'
'Fern\'andez, Israel'
'Garc\'ia-\'Alvarez, Pablo'
'Laglera-G\'andara, Carlos J'

_publ_section_title
;
 A dipyrromethane-based diphosphane-germylene as precursor to tetrahedral
 copper(i) and T-shaped silver(i) and gold(i) PGeP pincer complexes.
;
_journal_issue 35
_journal_name_full 'Dalton transactions (Cambridge, England : 2003)'
_journal_page_first 13273
_journal_page_last 13280
_journal_paper_doi 10.1039/c9dt03045j
_journal_volume 48
_journal_year 2019
_chemical_formula_moiety 'C25 H42 Ge N2 P2'
_chemical_formula_sum 'C25 H42 Ge N2 P2'
_chemical_formula_weight 505.13
_space_group_crystal_system monoclinic
_space_group_IT_number 14
_space_group_name_Hall '-P 2yn'
_space_group_name_H-M_alt 'P 1 21/n 1'
_symmetry_space_group_name_Hall '-P 2yn'
_symmetry_space_group_name_H-M 'P 1 21/n 1'
_atom_sites_solution_hydrogens geom
_audit_creation_method SHELXL-2014
_audit_update_record
;
2019-07-02 deposited with the CCDC.    2019-07-30 downloaded from the CCDC.
;
_cell_angle_alpha 90
_cell_angle_beta 112.581(6)
_cell_angle_gamma 90
_cell_formula_units_Z 4
_cell_length_a 11.4095(6)
_cell_length_b 17.4206(7)
_cell_length_c 14.3260(6)
_cell_measurement_reflns_used 5045
_cell_measurement_temperature 150(2)
_cell_measurement_theta_max 69.2670
_cell_measurement_theta_min 4.1800
_cell_volume 2629.1(2)
_computing_cell_refinement 'CrysAlisPro 1.171.38.46 (Rigaku Oxford Diffraction, 2015)'
_computing_data_collection 'CrysAlisPro 1.171.38.46 (Rigaku Oxford Diffraction, 2015)'
_computing_data_reduction 'CrysAlisPro 1.171.38.46 (Rigaku Oxford Diffraction, 2015)'
_computing_molecular_graphics 'MERCURY (Cambridge Crystallographic Data Centre: Cambridge, UK, 2019)'
_computing_structure_refinement 'SHELXL-2013 (Sheldrick, 2013)'
_computing_structure_solution 'SIR-97 (Giacovazzo, 1999)'
_diffrn_ambient_temperature 150(2)
_diffrn_measured_fraction_theta_full 0.998
_diffrn_measured_fraction_theta_max 0.987
_diffrn_measurement_device_type 'Xcalibur, Onyx, Nova'
_diffrn_radiation_type CuK\a
_diffrn_radiation_wavelength 1.5418
_diffrn_reflns_av_R_equivalents 0.0611
_diffrn_reflns_av_unetI/netI 0.0599
_diffrn_reflns_Laue_measured_fraction_full 0.998
_diffrn_reflns_Laue_measured_fraction_max 0.987
_diffrn_reflns_limit_h_max 11
_diffrn_reflns_limit_h_min -13
_diffrn_reflns_limit_k_max 20
_diffrn_reflns_limit_k_min -21
_diffrn_reflns_limit_l_max 17
_diffrn_reflns_limit_l_min -16
_diffrn_reflns_number 14749
_diffrn_reflns_point_group_measured_fraction_full 0.998
_diffrn_reflns_point_group_measured_fraction_max 0.987
_diffrn_reflns_theta_full 67.680
_diffrn_reflns_theta_max 69.581
_diffrn_reflns_theta_min 4.196
_exptl_absorpt_coefficient_mu 2.825
_exptl_absorpt_correction_T_max 1.00000
_exptl_absorpt_correction_T_min 0.67028
_exptl_absorpt_correction_type multi-scan
_exptl_absorpt_process_details
;
CrysAlisPro 1.171.38.46 (Rigaku Oxford Diffraction, 2015)
Empirical absorption correction using spherical harmonics,
 implemented in SCALE3 ABSPACK scaling algorithm.
;
_exptl_crystal_colour colourless
_exptl_crystal_density_diffrn 1.276
_exptl_crystal_description fragment
_exptl_crystal_F_000 1072
_exptl_crystal_size_max 0.15
_exptl_crystal_size_mid 0.06
_exptl_crystal_size_min 0.01
_refine_diff_density_max 0.403
_refine_diff_density_min -0.630
_refine_diff_density_rms 0.069
_refine_ls_extinction_method none
_refine_ls_goodness_of_fit_ref 1.139
_refine_ls_hydrogen_treatment constr
_refine_ls_matrix_type full
_refine_ls_number_parameters 281
_refine_ls_number_reflns 4880
_refine_ls_number_restraints 0
_refine_ls_restrained_S_all 1.139
_refine_ls_R_factor_all 0.0661
_refine_ls_R_factor_gt 0.0437
_refine_ls_shift/su_max 0.000
_refine_ls_shift/su_mean 0.000
_refine_ls_structure_factor_coef Fsqd
_refine_ls_weighting_details 'w=1/[\s^2^(Fo^2^)+(0.0467P)^2^+0.8339P] where P=(Fo^2^+2Fc^2^)/3'
_refine_ls_weighting_scheme calc
_refine_ls_wR_factor_gt 0.1163
_refine_ls_wR_factor_ref 0.1290
_reflns_Friedel_coverage 0.000
_reflns_number_gt 3594
_reflns_number_total 4880
_reflns_threshold_expression 'I > 2\s(I)'
_cod_data_source_file c9dt03045j2.cif
_cod_data_source_block 1
_cod_depositor_comments 'Adding full bibliography for 7700693--7700696.cif.'
_cod_database_code 7700693
_shelx_space_group_comment
;
The symmetry employed for this shelxl refinement is uniquely defined
by the following loop, which should always be used as a source of
symmetry information in preference to the above space-group names.
They are only intended as comments.
;
_shelxl_version_number 2014-3

loop_
_space_group_symop_operation_xyz
'x, y, z'
'-x+1/2, y+1/2, -z+1/2'
'-x, -y, -z'
'x-1/2, -y-1/2, z-1/2'

loop_
_atom_site_label
_atom_site_type_symbol
_atom_site_fract_x
_atom_site_fract_y
_atom_site_fract_z
_atom_site_U_iso_or_equiv
_atom_site_adp_type
_atom_site_occupancy
_atom_site_site_symmetry_order
_atom_site_calc_flag
_atom_site_refinement_flags_posn
_atom_site_refinement_flags_adp
C1 C 0.7413(5) -0.1604(3) 0.6659(3) 0.0515(11) Uani 1 1 d . .
H1A H 0.6972 -0.1713 0.7112 0.077 Uiso 1 1 calc R U
H1B H 0.8253 -0.1845 0.6926 0.077 Uiso 1 1 calc R U
H1C H 0.6919 -0.1810 0.5986 0.077 Uiso 1 1 calc R U
C2 C 0.6267(4) -0.0349(3) 0.6262(3) 0.0445(10) Uani 1 1 d . .
H2A H 0.5702 -0.0557 0.5608 0.067 Uiso 1 1 calc R U
H2B H 0.6367 0.0205 0.6199 0.067 Uiso 1 1 calc R U
H2C H 0.5901 -0.0445 0.6768 0.067 Uiso 1 1 calc R U
C3 C 0.7560(4) -0.0738(2) 0.6589(3) 0.0362(9) Uani 1 1 d . .
H3 H 0.7879 -0.0648 0.6039 0.043 Uiso 1 1 calc R U
C4 C 1.1253(4) 0.0098(3) 0.8537(4) 0.0551(12) Uani 1 1 d . .
H4A H 1.1273 -0.0032 0.9209 0.083 Uiso 1 1 calc R U
H4B H 1.0988 0.0633 0.8381 0.083 Uiso 1 1 calc R U
H4C H 1.2102 0.0029 0.8529 0.083 Uiso 1 1 calc R U
C5 C 1.0795(5) -0.1252(3) 0.7920(4) 0.0577(12) Uani 1 1 d . .
H5A H 1.1633 -0.1280 0.7881 0.087 Uiso 1 1 calc R U
H5B H 1.0199 -0.1580 0.7398 0.087 Uiso 1 1 calc R U
H5C H 1.0858 -0.1426 0.8588 0.087 Uiso 1 1 calc R U
C6 C 1.0322(4) -0.0423(2) 0.7755(3) 0.0400(9) Uani 1 1 d . .
H6 H 1.0296 -0.0259 0.7079 0.048 Uiso 1 1 calc R U
C7 C 0.8615(4) -0.0830(2) 0.8824(3) 0.0380(9) Uani 1 1 d . .
H7A H 0.8566 -0.1389 0.8690 0.046 Uiso 1 1 calc R U
H7B H 0.9362 -0.0723 0.9451 0.046 Uiso 1 1 calc R U
C8 C 0.7420(4) -0.0544(2) 0.8910(3) 0.0381(9) Uani 1 1 d . .
C9 C 0.6403(4) -0.0895(2) 0.9011(3) 0.0429(10) Uani 1 1 d . .
H9 H 0.6329 -0.1424 0.9140 0.052 Uiso 1 1 calc R U
C10 C 0.5478(4) -0.0317(2) 0.8889(3) 0.0421(10) Uani 1 1 d . .
H10 H 0.4668 -0.0389 0.8920 0.050 Uiso 1 1 calc R U
C11 C 0.5963(4) 0.0363(2) 0.8718(3) 0.0361(9) Uani 1 1 d . .
C12 C 0.5420(4) 0.1158(2) 0.8452(3) 0.0375(9) Uani 1 1 d . .
C13 C 0.4011(4) 0.1157(3) 0.8265(3) 0.0467(10) Uani 1 1 d . .
H13A H 0.3562 0.0798 0.7717 0.070 Uiso 1 1 calc R U
H13B H 0.3664 0.1674 0.8076 0.070 Uiso 1 1 calc R U
H13C H 0.3901 0.0997 0.8882 0.070 Uiso 1 1 calc R U
C14 C 0.6101(4) 0.1710(3) 0.9336(3) 0.0479(11) Uani 1 1 d . .
H14A H 0.5962 0.1540 0.9938 0.072 Uiso 1 1 calc R U
H14B H 0.5761 0.2229 0.9154 0.072 Uiso 1 1 calc R U
H14C H 0.7013 0.1711 0.9480 0.072 Uiso 1 1 calc R U
C15 C 0.5607(4) 0.1434(2) 0.7510(3) 0.0359(8) Uani 1 1 d . .
C16 C 0.4778(4) 0.1789(2) 0.6653(3) 0.0403(9) Uani 1 1 d . .
H16 H 0.3895 0.1864 0.6478 0.048 Uiso 1 1 calc R U
C17 C 0.5490(4) 0.2024(2) 0.6078(3) 0.0405(9) Uani 1 1 d . .
H17 H 0.5165 0.2282 0.5446 0.049 Uiso 1 1 calc R U
C18 C 0.6723(4) 0.1813(2) 0.6595(3) 0.0355(8) Uani 1 1 d . .
C19 C 0.7873(4) 0.1979(2) 0.6367(3) 0.0418(10) Uani 1 1 d . .
H19A H 0.8575 0.2124 0.7006 0.050 Uiso 1 1 calc R U
H19B H 0.7689 0.2429 0.5911 0.050 Uiso 1 1 calc R U
C20 C 0.7083(4) 0.1141(3) 0.4529(3) 0.0448(10) Uani 1 1 d . .
H20 H 0.6305 0.1100 0.4688 0.054 Uiso 1 1 calc R U
C21 C 0.7101(5) 0.0405(3) 0.3950(3) 0.0566(12) Uani 1 1 d . .
H21A H 0.6313 0.0368 0.3348 0.085 Uiso 1 1 calc R U
H21B H 0.7175 -0.0040 0.4386 0.085 Uiso 1 1 calc R U
H21C H 0.7827 0.0418 0.3744 0.085 Uiso 1 1 calc R U
C22 C 0.6864(5) 0.1845(3) 0.3845(4) 0.0641(14) Uani 1 1 d . .
H22A H 0.7568 0.1897 0.3618 0.096 Uiso 1 1 calc R U
H22B H 0.6817 0.2305 0.4223 0.096 Uiso 1 1 calc R U
H22C H 0.6066 0.1784 0.3257 0.096 Uiso 1 1 calc R U
C23 C 0.9716(4) 0.1695(2) 0.5531(3) 0.0418(9) Uani 1 1 d . .
H23 H 0.9347 0.2164 0.5122 0.050 Uiso 1 1 calc R U
C24 C 1.0266(5) 0.1192(3) 0.4943(4) 0.0642(15) Uani 1 1 d . .
H24A H 1.0981 0.1456 0.4866 0.096 Uiso 1 1 calc R U
H24B H 0.9612 0.1085 0.4274 0.096 Uiso 1 1 calc R U
H24C H 1.0560 0.0708 0.5307 0.096 Uiso 1 1 calc R U
C25 C 1.0755(5) 0.1940(4) 0.6514(4) 0.0717(16) Uani 1 1 d . .
H25A H 1.1086 0.1488 0.6943 0.108 Uiso 1 1 calc R U
H25B H 1.0409 0.2304 0.6864 0.108 Uiso 1 1 calc R U
H25C H 1.1442 0.2185 0.6373 0.108 Uiso 1 1 calc R U
Ge1 Ge 0.82933(4) 0.09483(3) 0.84660(3) 0.03599(15) Uani 1 1 d . .
P1 P 0.87136(9) -0.02888(6) 0.77435(7) 0.0332(2) Uani 1 1 d . .
P2 P 0.84322(10) 0.11823(6) 0.57776(7) 0.0356(2) Uani 1 1 d . .
N1 N 0.7163(3) 0.02281(18) 0.8750(2) 0.0356(7) Uani 1 1 d . .
N2 N 0.6809(3) 0.14331(18) 0.7471(2) 0.0358(7) Uani 1 1 d . .

loop_
_atom_site_aniso_label
_atom_site_aniso_U_11
_atom_site_aniso_U_22
_atom_site_aniso_U_33
_atom_site_aniso_U_23
_atom_site_aniso_U_13
_atom_site_aniso_U_12
C1 0.058(3) 0.043(3) 0.050(2) -0.005(2) 0.017(2) -0.004(2)
C2 0.041(2) 0.045(3) 0.044(2) 0.0000(18) 0.0126(19) -0.0032(19)
C3 0.042(2) 0.040(2) 0.0331(18) -0.0002(16) 0.0212(17) -0.0039(17)
C4 0.043(3) 0.065(3) 0.057(3) -0.008(2) 0.018(2) -0.005(2)
C5 0.050(3) 0.053(3) 0.080(3) 0.004(3) 0.036(3) 0.009(2)
C6 0.042(2) 0.046(2) 0.0376(19) -0.0009(17) 0.0220(18) 0.0003(18)
C7 0.047(2) 0.037(2) 0.0354(18) 0.0017(16) 0.0210(17) 0.0032(17)
C8 0.048(2) 0.041(2) 0.0340(18) 0.0033(16) 0.0256(18) 0.0075(18)
C9 0.058(3) 0.037(2) 0.048(2) 0.0006(18) 0.035(2) -0.0003(19)
C10 0.048(3) 0.044(2) 0.045(2) 0.0026(18) 0.030(2) 0.0009(19)
C11 0.044(2) 0.038(2) 0.0358(18) -0.0030(16) 0.0264(18) -0.0006(17)
C12 0.041(2) 0.038(2) 0.043(2) -0.0010(17) 0.0269(18) 0.0014(17)
C13 0.048(3) 0.049(3) 0.059(3) 0.002(2) 0.037(2) 0.003(2)
C14 0.060(3) 0.048(3) 0.044(2) -0.0049(19) 0.029(2) -0.001(2)
C15 0.042(2) 0.032(2) 0.044(2) -0.0031(16) 0.0274(18) -0.0013(16)
C16 0.038(2) 0.041(2) 0.044(2) 0.0013(18) 0.0184(18) 0.0056(18)
C17 0.051(3) 0.037(2) 0.0368(19) 0.0023(16) 0.0206(19) 0.0012(18)
C18 0.043(2) 0.037(2) 0.0350(19) -0.0030(16) 0.0238(18) 0.0010(17)
C19 0.050(3) 0.044(2) 0.040(2) -0.0033(17) 0.0269(19) -0.0046(19)
C20 0.046(3) 0.054(3) 0.039(2) -0.0001(18) 0.0211(19) 0.000(2)
C21 0.058(3) 0.068(3) 0.045(2) -0.014(2) 0.021(2) -0.002(2)
C22 0.070(4) 0.070(3) 0.045(2) 0.013(2) 0.014(2) 0.007(3)
C23 0.049(3) 0.040(2) 0.045(2) 0.0001(18) 0.027(2) -0.0040(19)
C24 0.076(4) 0.056(3) 0.089(4) -0.016(3) 0.063(3) -0.012(3)
C25 0.055(3) 0.108(5) 0.058(3) -0.015(3) 0.028(3) -0.023(3)
Ge1 0.0390(3) 0.0379(3) 0.0350(2) -0.00341(18) 0.01864(19) -0.00098(19)
P1 0.0365(5) 0.0368(5) 0.0309(4) 0.0000(4) 0.0180(4) 0.0004(4)
P2 0.0426(6) 0.0370(6) 0.0337(5) 0.0002(4) 0.0219(4) -0.0025(4)
N1 0.046(2) 0.0355(18) 0.0336(15) 0.0010(13) 0.0240(15) 0.0034(14)
N2 0.044(2) 0.0360(18) 0.0346(15) -0.0012(13) 0.0232(15) 0.0003(14)

loop_
_atom_type_symbol
_atom_type_description
_atom_type_scat_dispersion_real
_atom_type_scat_dispersion_imag
_atom_type_scat_source
C C 0.0181 0.0091 'International Tables Vol C Tables 4.2.6.8 and 6.1.1.4'
H H 0.0000 0.0000 'International Tables Vol C Tables 4.2.6.8 and 6.1.1.4'
Ge Ge -1.0885 0.8855 'International Tables Vol C Tables 4.2.6.8 and 6.1.1.4'
P P 0.2955 0.4335 'International Tables Vol C Tables 4.2.6.8 and 6.1.1.4'
N N 0.0311 0.0180 'International Tables Vol C Tables 4.2.6.8 and 6.1.1.4'

loop_
_geom_angle_atom_site_label_1
_geom_angle_atom_site_label_2
_geom_angle_atom_site_label_3
_geom_angle
C2 C3 C1 110.0(3)
C2 C3 P1 111.1(3)
C1 C3 P1 114.8(3)
C4 C6 C5 110.2(4)
C4 C6 P1 110.1(3)
C5 C6 P1 114.4(3)
C8 C7 P1 104.4(3)
C9 C8 N1 108.6(3)
C9 C8 C7 134.1(4)
N1 C8 C7 116.8(3)
C8 C9 C10 106.9(4)
C11 C10 C9 107.7(4)
C10 C11 N1 108.2(3)
C10 C11 C12 133.3(4)
N1 C11 C12 118.3(3)
C11 C12 C15 109.3(3)
C11 C12 C13 110.3(3)
C15 C12 C13 110.0(3)
C11 C12 C14 109.7(3)
C15 C12 C14 109.5(3)
C13 C12 C14 108.1(3)
C16 C15 N2 108.3(3)
C16 C15 C12 130.6(4)
N2 C15 C12 120.7(3)
C15 C16 C17 107.3(4)
C18 C17 C16 107.9(3)
C17 C18 N2 108.6(3)
C17 C18 C19 129.6(4)
N2 C18 C19 121.6(4)
C18 C19 P2 115.9(3)
C22 C20 C21 111.0(4)
C22 C20 P2 117.1(3)
C21 C20 P2 112.0(3)
C24 C23 C25 109.8(4)
C24 C23 P2 110.7(3)
C25 C23 P2 110.5(3)
N2 Ge1 N1 88.45(13)
N2 Ge1 P1 108.73(9)
N1 Ge1 P1 77.31(9)
C6 P1 C3 108.61(18)
C6 P1 C7 107.93(18)
C3 P1 C7 106.34(18)
C6 P1 Ge1 116.83(14)
C3 P1 Ge1 123.30(13)
C7 P1 Ge1 90.55(13)
C19 P2 C20 99.46(19)
C19 P2 C23 99.21(18)
C20 P2 C23 104.88(19)
C11 N1 C8 108.6(3)
C11 N1 Ge1 127.9(3)
C8 N1 Ge1 123.2(3)
C18 N2 C15 107.9(3)
C18 N2 Ge1 127.7(3)
C15 N2 Ge1 124.4(2)

loop_
_geom_bond_atom_site_label_1
_geom_bond_atom_site_label_2
_geom_bond_distance
C1 C3 1.525(6)
C2 C3 1.524(6)
C3 P1 1.846(4)
C4 C6 1.515(6)
C5 C6 1.528(6)
C6 P1 1.843(4)
C7 C8 1.500(5)
C7 P1 1.852(4)
C8 C9 1.368(6)
C8 N1 1.377(5)
C9 C10 1.420(6)
C10 C11 1.369(6)
C11 N1 1.373(5)
C11 C12 1.506(6)
C12 C15 1.522(5)
C12 C13 1.525(6)
C12 C14 1.541(6)
C15 C16 1.376(6)
C15 N2 1.395(5)
C16 C17 1.421(6)
C17 C18 1.364(6)
C18 N2 1.389(5)
C18 C19 1.497(5)
C19 P2 1.860(4)
C20 C22 1.528(6)
C20 C21 1.531(6)
C20 P2 1.861(4)
C23 C24 1.509(6)
C23 C25 1.513(6)
C23 P2 1.861(4)
Ge1 N2 1.939(3)
Ge1 N1 1.950(3)
Ge1 P1 2.5154(10)
